data_4116120
loop_
_publ_author_name
'Leonard R. MacGillivray'
'Jennifer L. Reid'
'John A. Ripmeester'

_publ_section_title
;
 Supramolecular Control of Reactivity in the Solid State Using Linear
 Molecular Templates
;
_journal_name_full 'Journal of the American Chemical Society'
_journal_page_first 7817
_journal_page_last 7818
_journal_paper_doi 10.1021/ja001239i
_journal_volume 122
_journal_year 2000
_chemical_formula_sum 'C18 H16 N2 O2'
_chemical_formula_weight 292.33
_chemical_name_common 2(1a).2(2a)
_chemical_name_systematic
; 
 ? 
;
_space_group_IT_number 2
_symmetry_cell_setting triclinic
_symmetry_space_group_name_Hall '-P 1'
_symmetry_space_group_name_H-M 'P -1'
_atom_sites_solution_hydrogens geom
_atom_sites_solution_primary direct
_atom_sites_solution_secondary difmap
_audit_creation_method SHELXL
_cell_angle_alpha 73.1190(10)
_cell_angle_beta 72.5630(10)
_cell_angle_gamma 66.1840(10)
_cell_formula_units_Z 2
_cell_length_a 8.0696(6)
_cell_length_b 9.8315(7)
_cell_length_c 10.8759(8)
_cell_measurement_temperature 173(2)
_cell_volume 738.79(9)
_computing_structure_refinement 'SHELXL-93 (Sheldrick, 1993)'
_computing_structure_solution 'SHELXS-86 (Sheldrick, 1990)'
_diffrn_ambient_temperature 173(2)
_diffrn_radiation_monochromator graphite
_diffrn_radiation_source 'fine-focus sealed tube'
_diffrn_radiation_type MoK\a
_diffrn_radiation_wavelength 0.71070
_diffrn_reflns_av_R_equivalents 0.0180
_diffrn_reflns_av_sigmaI/netI 0.0498
_diffrn_reflns_limit_h_max 6
_diffrn_reflns_limit_h_min -10
_diffrn_reflns_limit_k_max 13
_diffrn_reflns_limit_k_min -13
_diffrn_reflns_limit_l_max 14
_diffrn_reflns_limit_l_min -14
_diffrn_reflns_number 5437
_diffrn_reflns_theta_max 28.71
_diffrn_reflns_theta_min 2.00
_exptl_absorpt_coefficient_mu 0.087
_exptl_crystal_colour colorless
_exptl_crystal_density_diffrn 1.31
_exptl_crystal_F_000 308
_exptl_crystal_size_max 0.40
_exptl_crystal_size_mid 0.30
_exptl_crystal_size_min 0.30
_refine_diff_density_max 0.596
_refine_diff_density_min -0.471
_refine_diff_density_rms 0.048
_refine_ls_extinction_method none
_refine_ls_goodness_of_fit_all 1.034
_refine_ls_goodness_of_fit_obs 1.111
_refine_ls_matrix_type full
_refine_ls_number_parameters 220
_refine_ls_number_reflns 3776
_refine_ls_number_restraints 0
_refine_ls_restrained_S_all 1.034
_refine_ls_restrained_S_obs 1.111
_refine_ls_R_factor_all 0.0952
_refine_ls_R_factor_obs 0.0542
_refine_ls_shift/esd_max 0.000
_refine_ls_shift/esd_mean 0.000
_refine_ls_structure_factor_coef Fsqd
_refine_ls_weighting_details 'w=1/[\s^2^(Fo^2^)+(0.0569P)^2^+0.3033P] where P=(Fo^2^+2Fc^2^)/3'
_refine_ls_weighting_scheme calc
_refine_ls_wR_factor_all 0.1463
_refine_ls_wR_factor_obs 0.1250
_reflns_number_observed 2455
_reflns_number_total 3776
_reflns_observed_criterion >2sigma(I)
_cod_data_source_file ja001239i_1.cif
_cod_data_source_block sad2
_cod_depositor_comments
;
The following automatic conversions were performed:

'_refine_ls_weighting_scheme' value 'calc
w=1/[\s^2^(Fo^2^)+(0.0569P)^2^+0.3033P] where P=(Fo^2^+2Fc^2^)/3' was
changed to 'calc'. New tag '_refine_ls_weighting_details' was
created. The value of the new tag was set to
'w=1/[\s^2^(Fo^2^)+(0.0569P)^2^+0.3033P] where P=(Fo^2^+2Fc^2^)/3'.

Automatic conversion script
Id: cif_fix_values 3143 2015-03-26 13:38:13Z robertas 
;
_cod_database_code 4116120

loop_
_symmetry_equiv_pos_as_xyz
'x, y, z'
'-x, -y, -z'

loop_
_atom_site_aniso_label
_atom_site_aniso_U_11
_atom_site_aniso_U_22
_atom_site_aniso_U_33
_atom_site_aniso_U_23
_atom_site_aniso_U_13
_atom_site_aniso_U_12
O1 0.0359(8) 0.0388(8) 0.0274(7) -0.0040(6) -0.0069(6) -0.0158(6)
N1 0.0316(9) 0.0442(10) 0.0285(9) -0.0016(7) -0.0098(7) -0.0162(8)
N2 0.0320(9) 0.0368(9) 0.0248(8) -0.0001(7) -0.0067(7) -0.0150(7)
C1 0.0335(10) 0.0210(9) 0.0265(9) -0.0058(7) -0.0088(8) -0.0057(7)
C2 0.0338(10) 0.0249(9) 0.0215(9) -0.0009(7) -0.0099(7) -0.0077(7)
C3 0.0325(10) 0.0263(9) 0.0259(9) -0.0017(7) -0.0094(7) -0.0077(8)
C4 0.0389(11) 0.0314(10) 0.0309(10) -0.0028(8) -0.0164(8) -0.0083(8)
C5 0.0470(12) 0.0292(10) 0.0235(9) -0.0020(8) -0.0140(8) -0.0068(9)
C6 0.0404(11) 0.0267(10) 0.0242(9) -0.0035(7) -0.0022(8) -0.0103(8)
C7 0.0331(11) 0.0346(11) 0.0321(10) 0.0003(8) -0.0103(8) -0.0110(9)
C8 0.0330(11) 0.0305(10) 0.0299(10) -0.0050(8) -0.0074(8) -0.0101(8)
C9 0.0233(9) 0.0326(10) 0.0253(9) -0.0037(7) -0.0056(7) -0.0110(7)
C10 0.0318(10) 0.0311(10) 0.0305(10) -0.0051(8) -0.0094(8) -0.0094(8)
C11 0.0351(11) 0.0401(11) 0.0292(10) -0.0080(8) -0.0080(8) -0.0147(9)
C12 0.0301(10) 0.0315(10) 0.0257(9) -0.0080(8) -0.0065(7) -0.0099(8)
C13 0.0315(10) 0.0308(10) 0.0266(9) -0.0062(8) -0.0073(8) -0.0123(8)
C14 0.0259(9) 0.0296(9) 0.0235(9) -0.0032(7) -0.0052(7) -0.0116(7)
C15 0.0298(10) 0.0290(10) 0.0276(9) -0.0040(8) -0.0057(8) -0.0093(8)
C16 0.0317(10) 0.0367(11) 0.0270(10) -0.0081(8) -0.0040(8) -0.0146(8)
C17 0.0370(11) 0.0290(10) 0.0312(10) 0.0011(8) -0.0116(8) -0.0101(8)
C18 0.0357(11) 0.0294(10) 0.0291(10) -0.0054(8) -0.0081(8) -0.0112(8)

loop_
_atom_site_label
_atom_site_type_symbol
_atom_site_fract_x
_atom_site_fract_y
_atom_site_fract_z
_atom_site_U_iso_or_equiv
_atom_site_thermal_displace_type
_atom_site_occupancy
_atom_site_calc_flag
_atom_site_refinement_flags
O1 O -0.0086(2) 0.3429(2) 0.30511(13) 0.0335(3) Uani 1 d .
H01 H -0.0151(14) 0.3164(25) 0.3866(2) 0.040 Uiso 1 calc R
O2 O -0.5958(2) 0.2701(2) 0.43241(14) 0.0381(4) Uiso 1 d .
HO2 H -0.5647(13) 0.2356(24) 0.5056(5) 0.046 Uiso 1 calc R
N1 N -0.0152(2) 0.2534(2) 0.5687(2) 0.0342(4) Uani 1 d .
N2 N 0.4775(2) -0.1512(2) 1.33365(15) 0.0313(4) Uani 1 d .
C1 C -0.1631(3) 0.3464(2) 0.2769(2) 0.0273(4) Uani 1 d .
C2 C -0.3029(3) 0.3073(2) 0.3734(2) 0.0274(4) Uani 1 d .
H2 H -0.2921(3) 0.2782(2) 0.4628(2) 0.033 Uiso 1 calc R
C3 C -0.4583(3) 0.3102(2) 0.3409(2) 0.0291(4) Uani 1 d .
C4 C -0.4757(3) 0.3545(2) 0.2098(2) 0.0336(4) Uani 1 d .
H4 H -0.5818(3) 0.3576(2) 0.1865(2) 0.040 Uiso 1 calc R
C5 C -0.3363(3) 0.3938(2) 0.1145(2) 0.0345(5) Uani 1 d .
H5 H -0.3477(3) 0.4235(2) 0.0253(2) 0.041 Uiso 1 calc R
C6 C -0.1802(3) 0.3909(2) 0.1456(2) 0.0323(4) Uani 1 d .
H6 H -0.0861(3) 0.4187(2) 0.0786(2) 0.039 Uiso 1 calc R
C7 C -0.0497(3) 0.3538(2) 0.6422(2) 0.0342(4) Uani 1 d .
H7 H -0.1149(31) 0.4596(26) 0.6071(22) 0.041 Uiso 1 d .
C8 C 0.0026(3) 0.3135(2) 0.7613(2) 0.0314(4) Uani 1 d .
H8 H -0.0220(29) 0.3908(25) 0.8105(21) 0.038 Uiso 1 d .
C9 C 0.0945(2) 0.1622(2) 0.8107(2) 0.0269(4) Uani 1 d .
C10 C 0.1252(3) 0.0565(2) 0.7366(2) 0.0312(4) Uani 1 d .
H10 H 0.1831(29) -0.0531(25) 0.7677(21) 0.037 Uiso 1 d .
C11 C 0.0699(3) 0.1073(2) 0.6178(2) 0.0336(4) Uani 1 d .
H11 H 0.0924(30) 0.0351(25) 0.5629(21) 0.040 Uiso 1 d .
C12 C 0.1602(3) 0.1213(2) 0.9332(2) 0.0286(4) Uani 1 d .
H12 H 0.1354(3) 0.2016(2) 0.9755(2) 0.034 Uiso 1 calc R
C13 C 0.2507(3) -0.0171(2) 0.9899(2) 0.0287(4) Uani 1 d .
H13 H 0.2696(3) -0.0976(2) 0.9498(2) 0.034 Uiso 1 calc R
C14 C 0.3251(2) -0.0590(2) 1.1089(2) 0.0261(4) Uani 1 d .
C15 C 0.3062(3) 0.0452(2) 1.1807(2) 0.0295(4) Uani 1 d .
H15 H 0.2428(29) 0.1518(25) 1.1548(20) 0.035 Uiso 1 d .
C16 C 0.3835(3) -0.0049(2) 1.2905(2) 0.0310(4) Uani 1 d .
H16 H 0.3752(29) 0.0640(24) 1.3390(21) 0.037 Uiso 1 d .
C17 C 0.4946(3) -0.2506(2) 1.2648(2) 0.0334(4) Uani 1 d .
H17 H 0.5588(30) -0.3526(26) 1.2977(22) 0.040 Uiso 1 d .
C18 C 0.4223(3) -0.2103(2) 1.1541(2) 0.0312(4) Uani 1 d .
H18 H 0.4425(29) -0.2861(24) 1.1048(21) 0.037 Uiso 1 d .

loop_
_atom_type_symbol
_atom_type_description
_atom_type_scat_dispersion_real
_atom_type_scat_dispersion_imag
_atom_type_scat_source
C C 0.0033 0.0016 'International Tables Vol C Tables 4.2.6.8 and 6.1.1.4'
H H 0.0000 0.0000 'International Tables Vol C Tables 4.2.6.8 and 6.1.1.4'
N N 0.0061 0.0033 'International Tables Vol C Tables 4.2.6.8 and 6.1.1.4'
O O 0.0106 0.0060 'International Tables Vol C Tables 4.2.6.8 and 6.1.1.4'

loop_
_geom_angle_atom_site_label_1
_geom_angle_atom_site_label_2
_geom_angle_atom_site_label_3
_geom_angle
C7 N1 C11 116.7(2)
C17 N2 C16 116.7(2)
O1 C1 C2 122.3(2)
O1 C1 C6 118.2(2)
C2 C1 C6 119.6(2)
C1 C2 C3 120.8(2)
O2 C3 C2 122.3(2)
O2 C3 C4 117.9(2)
C2 C3 C4 119.8(2)
C5 C4 C3 119.0(2)
C4 C5 C6 121.8(2)
C5 C6 C1 119.1(2)
N1 C7 C8 123.2(2)
C7 C8 C9 120.0(2)
C8 C9 C10 117.1(2)
C8 C9 C12 119.6(2)
C10 C9 C12 123.2(2)
C11 C10 C9 119.0(2)
N1 C11 C10 124.0(2)
C13 C12 C9 125.9(2)
C12 C13 C14 126.5(2)
C18 C14 C15 116.7(2)
C18 C14 C13 119.4(2)
C15 C14 C13 123.9(2)
C16 C15 C14 119.7(2)
N2 C16 C15 123.4(2)
N2 C17 C18 123.6(2)
C17 C18 C14 119.9(2)

loop_
_geom_bond_atom_site_label_1
_geom_bond_atom_site_label_2
_geom_bond_distance
O1 C1 1.356(2)
O2 C3 1.357(2)
N1 C7 1.339(3)
N1 C11 1.341(3)
N2 C17 1.338(3)
N2 C16 1.343(3)
C1 C2 1.388(3)
C1 C6 1.399(2)
C2 C3 1.389(3)
C3 C4 1.397(2)
C4 C5 1.381(3)
C5 C6 1.386(3)
C7 C8 1.381(3)
C8 C9 1.390(3)
C9 C10 1.396(3)
C9 C12 1.470(2)
C10 C11 1.381(3)
C12 C13 1.321(3)
C13 C14 1.470(2)
C14 C18 1.390(3)
C14 C15 1.396(3)
C15 C16 1.383(3)
C17 C18 1.380(3)

loop_
_cod_related_entry_id
_cod_related_entry_database
_cod_related_entry_code
1 ChemSpider 30653103
